data_7131650
loop_
_publ_author_name
'Leduskrasts, Kaspars'
'Kinens, Artis'
'Suna, Edgars'

_publ_section_title
;
 The emission efficiency of cationic solid state luminophores is directly
 proportional to the intermolecular charge transfer intensity.
;
_journal_issue 45
_journal_name_full 'Chemical communications (Cambridge, England)'
_journal_page_first 6905
_journal_page_last 6908
_journal_paper_doi 10.1039/d3cc01674a
_journal_volume 59
_journal_year 2023
_chemical_formula_moiety 'C24 H19 N2, Cl '
_chemical_formula_sum 'C24 H19 Cl N2'
_chemical_formula_weight 370.86
_space_group_crystal_system monoclinic
_space_group_IT_number 14
_space_group_name_Hall '-P 2ybc'
_space_group_name_H-M_alt 'P 1 21/c 1'
_atom_sites_solution_hydrogens geom
_audit_creation_date 2020-03-04
_audit_creation_method SHELXL-2016/6
_audit_update_record
;
2022-10-29 deposited with the CCDC.	2023-05-11 downloaded from the CCDC.
;
_cell_angle_alpha 90
_cell_angle_beta 111.1157(11)
_cell_angle_gamma 90
_cell_formula_units_Z 4
_cell_length_a 8.90415(9)
_cell_length_b 28.9401(2)
_cell_length_c 7.98398(8)
_cell_measurement_reflns_used 3763
_cell_measurement_temperature 150.0(2)
_cell_measurement_theta_max 75.0
_cell_measurement_theta_min 0.9
_cell_volume 1919.23(3)
_computing_structure_refinement 'SHELXL-2016/6 (Sheldrick, 2016)'
_diffrn_ambient_temperature 150.0(2)
_diffrn_measured_fraction_theta_full 1.000
_diffrn_measured_fraction_theta_max 0.996
_diffrn_measurement_device 'four-circle diffractometer'
_diffrn_measurement_device_type 'XtaLAB Synergy, Dualflex, HyPix'
_diffrn_measurement_method '\w scans'
_diffrn_radiation_monochromator mirror
_diffrn_radiation_probe x-ray
_diffrn_radiation_type CuK\a
_diffrn_radiation_wavelength 1.54184
_diffrn_reflns_av_R_equivalents 0.0268
_diffrn_reflns_av_unetI/netI 0.0168
_diffrn_reflns_Laue_measured_fraction_full 1.000
_diffrn_reflns_Laue_measured_fraction_max 0.996
_diffrn_reflns_limit_h_max 11
_diffrn_reflns_limit_h_min -11
_diffrn_reflns_limit_k_max 36
_diffrn_reflns_limit_k_min -36
_diffrn_reflns_limit_l_max 8
_diffrn_reflns_limit_l_min -10
_diffrn_reflns_number 24065
_diffrn_reflns_point_group_measured_fraction_full 1.000
_diffrn_reflns_point_group_measured_fraction_max 0.996
_diffrn_reflns_theta_full 67.684
_diffrn_reflns_theta_max 77.553
_diffrn_reflns_theta_min 3.054
_diffrn_source 'micro-focus sealed X-ray tube'
_diffrn_source_type 'PhotonJet (Cu) X-ray Source'
_exptl_absorpt_coefficient_mu 1.825
_exptl_absorpt_correction_T_max 0.932
_exptl_absorpt_correction_T_min 0.677
_exptl_absorpt_correction_type multi-scan
_exptl_absorpt_process_details
;
CrysAlisPro 1.171.40.68a (Rigaku Oxford Diffraction, 2019)
Empirical absorption correction using spherical harmonics,
 implemented in SCALE3 ABSPACK scaling algorithm.
;
_exptl_crystal_colour Colourless
_exptl_crystal_density_diffrn 1.283
_exptl_crystal_description Prism
_exptl_crystal_F_000 776
_exptl_crystal_size_max 0.210
_exptl_crystal_size_mid 0.170
_exptl_crystal_size_min 0.060
_refine_diff_density_max 0.258
_refine_diff_density_min -0.226
_refine_diff_density_rms 0.038
_refine_ls_extinction_coef 0.00137(19)
_refine_ls_extinction_expression Fc^*^=kFc[1+0.001xFc^2^\l^3^/sin(2\q)]^-1/4^
_refine_ls_extinction_method 'SHELXL-2016/6 (Sheldrick 2016)'
_refine_ls_goodness_of_fit_ref 1.054
_refine_ls_hydrogen_treatment constr
_refine_ls_matrix_type full
_refine_ls_number_parameters 245
_refine_ls_number_reflns 4073
_refine_ls_number_restraints 0
_refine_ls_restrained_S_all 1.054
_refine_ls_R_factor_all 0.0341
_refine_ls_R_factor_gt 0.0335
_refine_ls_shift/su_max 0.001
_refine_ls_shift/su_mean 0.000
_refine_ls_structure_factor_coef Fsqd
_refine_ls_weighting_details 'w=1/[\s^2^(Fo^2^)+(0.0408P)^2^+0.7091P] where P=(Fo^2^+2Fc^2^)/3'
_refine_ls_weighting_scheme calc
_refine_ls_wR_factor_gt 0.0876
_refine_ls_wR_factor_ref 0.0880
_reflns_Friedel_coverage 0.000
_reflns_number_gt 3966
_reflns_number_total 4073
_reflns_threshold_expression 'I > 2\s(I)'
_cod_data_source_file d3cc01674a2.cif
_cod_data_source_block kl1321
_cod_depositor_comments 'Adding full bibliography for 7131650--7131654.cif.'
_cod_original_cell_volume 1919.22(3)
_cod_original_sg_symbol_H-M 'P 21/c'
_cod_database_code 7131650
_shelx_shelxl_version_number 2016/6
_shelx_space_group_comment
;
The symmetry employed for this shelxl refinement is uniquely defined
by the following loop, which should always be used as a source of
symmetry information in preference to the above space-group names.
They are only intended as comments.
;
_shelx_estimated_absorpt_t_min 0.701
_shelx_estimated_absorpt_t_max 0.898

loop_
_space_group_symop_operation_xyz
'x, y, z'
'-x, y+1/2, -z+1/2'
'-x, -y, -z'
'x, -y-1/2, z-1/2'

loop_
_atom_site_label
_atom_site_type_symbol
_atom_site_fract_x
_atom_site_fract_y
_atom_site_fract_z
_atom_site_U_iso_or_equiv
_atom_site_adp_type
_atom_site_occupancy
_atom_site_site_symmetry_order
_atom_site_calc_flag
_atom_site_refinement_flags_posn
_atom_site_refinement_flags_adp
_atom_site_refinement_flags_occupancy
_atom_site_disorder_assembly
_atom_site_disorder_group
Cl1 Cl 0.22273(4) 0.55982(2) 0.76717(4) 0.03201(10) Uani 1 1 d . . . . .
N17 N 0.66341(12) 0.55533(3) 0.40254(13) 0.0231(2) Uani 1 1 d . . . . .
N9 N 0.76312(11) 0.65088(3) 0.32497(13) 0.0233(2) Uani 1 1 d . . . . .
C10 C 0.82284(13) 0.62355(4) 0.21382(14) 0.0217(2) Uani 1 1 d . . . . .
C8A C 0.85772(15) 0.67332(4) 0.48178(15) 0.0244(2) Uani 1 1 d . . . . .
C11 C 0.85475(13) 0.57658(4) 0.25065(15) 0.0226(2) Uani 1 1 d . . . . .
C16 C 0.83293(14) 0.55329(4) 0.40953(16) 0.0255(2) Uani 1 1 d . . . . .
H16A H 0.865539 0.521205 0.413394 0.031 Uiso 1 1 calc R U . . .
H16B H 0.902611 0.568050 0.519028 0.031 Uiso 1 1 calc R U . . .
C9A C 0.60253(15) 0.66246(4) 0.28689(17) 0.0272(2) Uani 1 1 d . . . . .
C15 C 0.84958(15) 0.64430(4) 0.07012(16) 0.0272(2) Uani 1 1 d . . . . .
H15 H 0.825729 0.675410 0.045143 0.033 Uiso 1 1 calc R U . . .
C22 C 0.62933(16) 0.57615(4) 0.53566(16) 0.0300(3) Uani 1 1 d . . . . .
H22 H 0.711407 0.590082 0.629687 0.036 Uiso 1 1 calc R U . . .
C14 C 0.91198(15) 0.61846(4) -0.03597(16) 0.0294(3) Uani 1 1 d . . . . .
H14 H 0.931681 0.632375 -0.131027 0.035 Uiso 1 1 calc R U . . .
C18 C 0.54686(15) 0.53556(4) 0.26389(17) 0.0303(3) Uani 1 1 d . . . . .
H18 H 0.572444 0.521233 0.173351 0.036 Uiso 1 1 calc R U . . .
C13 C 0.94492(15) 0.57201(5) -0.00052(17) 0.0306(3) Uani 1 1 d . . . . .
H13 H 0.987207 0.554772 -0.071432 0.037 Uiso 1 1 calc R U . . .
C4A C 0.59267(17) 0.69197(4) 0.42311(18) 0.0324(3) Uani 1 1 d . . . . .
C8 C 1.02359(16) 0.67230(4) 0.56755(16) 0.0288(3) Uani 1 1 d . . . . .
H8 H 1.088694 0.654506 0.524294 0.035 Uiso 1 1 calc R U . . .
C4B C 0.75538(17) 0.69941(4) 0.54619(17) 0.0306(3) Uani 1 1 d . . . . .
C1 C 0.46749(15) 0.64714(5) 0.14534(19) 0.0344(3) Uani 1 1 d . . . . .
H1 H 0.476565 0.628286 0.055134 0.041 Uiso 1 1 calc R U . . .
C12 C 0.91494(14) 0.55110(4) 0.14075(17) 0.0285(3) Uani 1 1 d . . . . .
H12 H 0.935284 0.519710 0.162259 0.034 Uiso 1 1 calc R U . . .
C21 C 0.47451(17) 0.57697(5) 0.53365(19) 0.0368(3) Uani 1 1 d . . . . .
H21 H 0.451650 0.590926 0.626663 0.044 Uiso 1 1 calc R U . . .
C19 C 0.38971(16) 0.53640(5) 0.25516(19) 0.0376(3) Uani 1 1 d . . . . .
H19 H 0.308603 0.523287 0.157841 0.045 Uiso 1 1 calc R U . . .
C20 C 0.35351(17) 0.55690(5) 0.3923(2) 0.0384(3) Uani 1 1 d . . . . .
H20 H 0.248086 0.557134 0.389192 0.046 Uiso 1 1 calc R U . . .
C5 C 0.8242(2) 0.72571(4) 0.70176(18) 0.0406(3) Uani 1 1 d . . . . .
H5 H 0.759690 0.743138 0.747114 0.049 Uiso 1 1 calc R U . . .
C7 C 1.08780(19) 0.69911(5) 0.72103(18) 0.0384(3) Uani 1 1 d . . . . .
H7 H 1.198701 0.699648 0.781478 0.046 Uiso 1 1 calc R U . . .
C4 C 0.4397(2) 0.70633(5) 0.4160(2) 0.0475(4) Uani 1 1 d . . . . .
H4 H 0.429212 0.726174 0.502768 0.057 Uiso 1 1 calc R U . . .
C6 C 0.9886(2) 0.72546(5) 0.78685(18) 0.0451(4) Uani 1 1 d . . . . .
H6 H 1.035054 0.743079 0.890073 0.054 Uiso 1 1 calc R U . . .
C2 C 0.31897(17) 0.66139(6) 0.1455(2) 0.0468(4) Uani 1 1 d . . . . .
H2 H 0.225952 0.651259 0.054740 0.056 Uiso 1 1 calc R U . . .
C3 C 0.3056(2) 0.69049(6) 0.2784(3) 0.0543(5) Uani 1 1 d . . . . .
H3 H 0.203909 0.699428 0.274109 0.065 Uiso 1 1 calc R U . . .

loop_
_atom_site_aniso_label
_atom_site_aniso_U_11
_atom_site_aniso_U_22
_atom_site_aniso_U_33
_atom_site_aniso_U_23
_atom_site_aniso_U_13
_atom_site_aniso_U_12
Cl1 0.03743(18) 0.02953(17) 0.03745(18) -0.00127(11) 0.02360(13) -0.00083(11)
N17 0.0253(5) 0.0224(5) 0.0239(5) 0.0031(3) 0.0115(4) 0.0001(3)
N9 0.0259(5) 0.0227(5) 0.0238(5) -0.0018(4) 0.0120(4) 0.0011(4)
C10 0.0213(5) 0.0237(5) 0.0221(5) -0.0041(4) 0.0100(4) -0.0027(4)
C8A 0.0372(6) 0.0168(5) 0.0227(5) 0.0010(4) 0.0151(5) -0.0010(4)
C11 0.0192(5) 0.0247(5) 0.0248(5) -0.0017(4) 0.0092(4) -0.0017(4)
C16 0.0226(5) 0.0269(6) 0.0277(6) 0.0030(4) 0.0100(4) 0.0020(4)
C9A 0.0298(6) 0.0236(5) 0.0334(6) 0.0077(5) 0.0179(5) 0.0049(4)
C15 0.0328(6) 0.0242(6) 0.0271(6) -0.0015(4) 0.0140(5) -0.0049(4)
C22 0.0370(6) 0.0320(6) 0.0254(6) 0.0005(5) 0.0165(5) -0.0024(5)
C14 0.0332(6) 0.0350(6) 0.0251(6) -0.0052(5) 0.0166(5) -0.0103(5)
C18 0.0307(6) 0.0325(6) 0.0286(6) -0.0027(5) 0.0117(5) -0.0026(5)
C13 0.0313(6) 0.0344(6) 0.0326(6) -0.0108(5) 0.0195(5) -0.0045(5)
C4A 0.0451(7) 0.0225(6) 0.0407(7) 0.0087(5) 0.0287(6) 0.0089(5)
C8 0.0380(6) 0.0234(5) 0.0257(6) 0.0011(4) 0.0125(5) -0.0050(5)
C4B 0.0515(7) 0.0175(5) 0.0318(6) 0.0029(4) 0.0261(6) 0.0037(5)
C1 0.0290(6) 0.0366(7) 0.0379(7) 0.0118(5) 0.0123(5) 0.0025(5)
C12 0.0289(6) 0.0247(5) 0.0357(6) -0.0039(5) 0.0162(5) 0.0004(4)
C21 0.0432(7) 0.0407(7) 0.0374(7) 0.0042(6) 0.0275(6) 0.0029(6)
C19 0.0282(6) 0.0436(8) 0.0382(7) 0.0029(6) 0.0084(5) -0.0049(5)
C20 0.0301(6) 0.0439(8) 0.0478(8) 0.0126(6) 0.0220(6) 0.0027(5)
C5 0.0771(11) 0.0196(6) 0.0357(7) -0.0022(5) 0.0333(7) -0.0001(6)
C7 0.0521(8) 0.0318(6) 0.0272(6) 0.0008(5) 0.0093(6) -0.0150(6)
C4 0.0598(10) 0.0342(7) 0.0674(10) 0.0156(7) 0.0459(9) 0.0211(7)
C6 0.0849(12) 0.0251(6) 0.0274(6) -0.0066(5) 0.0228(7) -0.0152(7)
C2 0.0299(7) 0.0499(9) 0.0604(9) 0.0249(7) 0.0161(6) 0.0081(6)
C3 0.0391(8) 0.0523(9) 0.0832(12) 0.0286(9) 0.0360(8) 0.0214(7)

loop_
_atom_type_symbol
_atom_type_description
_atom_type_scat_dispersion_real
_atom_type_scat_dispersion_imag
_atom_type_scat_source
C C 0.0181 0.0091 'International Tables Vol C Tables 4.2.6.8 and 6.1.1.4'
H H 0.0000 0.0000 'International Tables Vol C Tables 4.2.6.8 and 6.1.1.4'
Cl Cl 0.3639 0.7018 'International Tables Vol C Tables 4.2.6.8 and 6.1.1.4'
N N 0.0311 0.0180 'International Tables Vol C Tables 4.2.6.8 and 6.1.1.4'

loop_
_geom_angle_atom_site_label_1
_geom_angle_atom_site_label_2
_geom_angle_atom_site_label_3
_geom_angle
_geom_angle_site_symmetry_1
_geom_angle_site_symmetry_3
_geom_angle_publ_flag
C18 N17 C22 120.93(11) . . ?
C18 N17 C16 119.03(10) . . ?
C22 N17 C16 120.03(10) . . ?
C9A N9 C8A 108.98(10) . . ?
C9A N9 C10 125.56(10) . . ?
C8A N9 C10 125.27(10) . . ?
C15 C10 C11 120.78(10) . . ?
C15 C10 N9 119.14(10) . . ?
C11 C10 N9 120.08(10) . . ?
C8 C8A N9 128.75(11) . . ?
C8 C8A C4B 122.86(11) . . ?
N9 C8A C4B 108.38(11) . . ?
C12 C11 C10 118.52(10) . . ?
C12 C11 C16 119.22(10) . . ?
C10 C11 C16 122.21(10) . . ?
N17 C16 C11 112.69(9) . . ?
N17 C16 H16A 109.1 . . ?
C11 C16 H16A 109.1 . . ?
N17 C16 H16B 109.1 . . ?
C11 C16 H16B 109.1 . . ?
H16A C16 H16B 107.8 . . ?
N9 C9A C1 128.26(12) . . ?
N9 C9A C4A 108.78(11) . . ?
C1 C9A C4A 122.89(12) . . ?
C14 C15 C10 119.77(11) . . ?
C14 C15 H15 120.1 . . ?
C10 C15 H15 120.1 . . ?
N17 C22 C21 120.58(12) . . ?
N17 C22 H22 119.7 . . ?
C21 C22 H22 119.7 . . ?
C13 C14 C15 120.07(11) . . ?
C13 C14 H14 120.0 . . ?
C15 C14 H14 120.0 . . ?
N17 C18 C19 120.28(12) . . ?
N17 C18 H18 119.9 . . ?
C19 C18 H18 119.9 . . ?
C14 C13 C12 120.10(11) . . ?
C14 C13 H13 120.0 . . ?
C12 C13 H13 120.0 . . ?
C4 C4A C9A 118.47(14) . . ?
C4 C4A C4B 134.70(14) . . ?
C9A C4A C4B 106.81(11) . . ?
C8A C8 C7 116.81(12) . . ?
C8A C8 H8 121.6 . . ?
C7 C8 H8 121.6 . . ?
C5 C4B C8A 118.73(13) . . ?
C5 C4B C4A 134.25(13) . . ?
C8A C4B C4A 107.02(11) . . ?
C2 C1 C9A 116.71(14) . . ?
C2 C1 H1 121.6 . . ?
C9A C1 H1 121.6 . . ?
C13 C12 C11 120.75(11) . . ?
C13 C12 H12 119.6 . . ?
C11 C12 H12 119.6 . . ?
C22 C21 C20 119.23(13) . . ?
C22 C21 H21 120.4 . . ?
C20 C21 H21 120.4 . . ?
C18 C19 C20 119.39(13) . . ?
C18 C19 H19 120.3 . . ?
C20 C19 H19 120.3 . . ?
C21 C20 C19 119.57(12) . . ?
C21 C20 H20 120.2 . . ?
C19 C20 H20 120.2 . . ?
C6 C5 C4B 119.00(13) . . ?
C6 C5 H5 120.5 . . ?
C4B C5 H5 120.5 . . ?
C8 C7 C6 121.28(14) . . ?
C8 C7 H7 119.4 . . ?
C6 C7 H7 119.4 . . ?
C3 C4 C4A 118.87(15) . . ?
C3 C4 H4 120.6 . . ?
C4A C4 H4 120.6 . . ?
C5 C6 C7 121.31(12) . . ?
C5 C6 H6 119.3 . . ?
C7 C6 H6 119.3 . . ?
C1 C2 C3 121.63(15) . . ?
C1 C2 H2 119.2 . . ?
C3 C2 H2 119.2 . . ?
C4 C3 C2 121.39(13) . . ?
C4 C3 H3 119.3 . . ?
C2 C3 H3 119.3 . . ?

loop_
_geom_bond_atom_site_label_1
_geom_bond_atom_site_label_2
_geom_bond_distance
_geom_bond_site_symmetry_2
_geom_bond_publ_flag
N17 C18 1.3424(16) . ?
N17 C22 1.3480(15) . ?
N17 C16 1.4914(14) . ?
N9 C9A 1.3915(15) . ?
N9 C8A 1.3924(15) . ?
N9 C10 1.4269(14) . ?
C10 C15 1.3894(16) . ?
C10 C11 1.3980(16) . ?
C8A C8 1.3865(18) . ?
C8A C4B 1.4151(16) . ?
C11 C12 1.3929(16) . ?
C11 C16 1.5096(16) . ?
C16 H16A 0.9700 . ?
C16 H16B 0.9700 . ?
C9A C1 1.3931(19) . ?
C9A C4A 1.4101(18) . ?
C15 C14 1.3873(17) . ?
C15 H15 0.9300 . ?
C22 C21 1.3731(19) . ?
C22 H22 0.9300 . ?
C14 C13 1.3831(19) . ?
C14 H14 0.9300 . ?
C18 C19 1.3759(18) . ?
C18 H18 0.9300 . ?
C13 C12 1.3880(18) . ?
C13 H13 0.9300 . ?
C4A C4 1.4055(19) . ?
C4A C4B 1.444(2) . ?
C8 C7 1.3876(18) . ?
C8 H8 0.9300 . ?
C4B C5 1.3961(19) . ?
C1 C2 1.3858(19) . ?
C1 H1 0.9300 . ?
C12 H12 0.9300 . ?
C21 C20 1.377(2) . ?
C21 H21 0.9300 . ?
C19 C20 1.382(2) . ?
C19 H19 0.9300 . ?
C20 H20 0.9300 . ?
C5 C6 1.374(2) . ?
C5 H5 0.9300 . ?
C7 C6 1.405(2) . ?
C7 H7 0.9300 . ?
C4 C3 1.378(3) . ?
C4 H4 0.9300 . ?
C6 H6 0.9300 . ?
C2 C3 1.393(3) . ?
C2 H2 0.9300 . ?
C3 H3 0.9300 . ?

loop_
_geom_torsion_atom_site_label_1
_geom_torsion_atom_site_label_2
_geom_torsion_atom_site_label_3
_geom_torsion_atom_site_label_4
_geom_torsion
_geom_torsion_site_symmetry_1
_geom_torsion_site_symmetry_2
_geom_torsion_site_symmetry_3
_geom_torsion_site_symmetry_4
_geom_torsion_publ_flag
C9A N9 C10 C15 81.95(14) . . . . ?
C8A N9 C10 C15 -92.53(14) . . . . ?
C9A N9 C10 C11 -98.47(13) . . . . ?
C8A N9 C10 C11 87.04(14) . . . . ?
C9A N9 C8A C8 -179.00(11) . . . . ?
C10 N9 C8A C8 -3.74(18) . . . . ?
C9A N9 C8A C4B 0.58(12) . . . . ?
C10 N9 C8A C4B 175.84(10) . . . . ?
C15 C10 C11 C12 0.40(16) . . . . ?
N9 C10 C11 C12 -179.17(10) . . . . ?
C15 C10 C11 C16 177.71(10) . . . . ?
N9 C10 C11 C16 -1.86(16) . . . . ?
C18 N17 C16 C11 60.72(13) . . . . ?
C22 N17 C16 C11 -120.34(11) . . . . ?
C12 C11 C16 N17 -121.69(11) . . . . ?
C10 C11 C16 N17 61.02(14) . . . . ?
C8A N9 C9A C1 -178.57(12) . . . . ?
C10 N9 C9A C1 6.19(19) . . . . ?
C8A N9 C9A C4A -1.33(13) . . . . ?
C10 N9 C9A C4A -176.58(10) . . . . ?
C11 C10 C15 C14 -1.42(17) . . . . ?
N9 C10 C15 C14 178.15(11) . . . . ?
C18 N17 C22 C21 1.00(18) . . . . ?
C16 N17 C22 C21 -177.92(11) . . . . ?
C10 C15 C14 C13 1.07(18) . . . . ?
C22 N17 C18 C19 0.24(18) . . . . ?
C16 N17 C18 C19 179.16(11) . . . . ?
C15 C14 C13 C12 0.30(19) . . . . ?
N9 C9A C4A C4 -177.07(11) . . . . ?
C1 C9A C4A C4 0.34(18) . . . . ?
N9 C9A C4A C4B 1.54(13) . . . . ?
C1 C9A C4A C4B 178.95(11) . . . . ?
N9 C8A C8 C7 178.37(11) . . . . ?
C4B C8A C8 C7 -1.16(17) . . . . ?
C8 C8A C4B C5 0.72(17) . . . . ?
N9 C8A C4B C5 -178.89(10) . . . . ?
C8 C8A C4B C4A 179.98(10) . . . . ?
N9 C8A C4B C4A 0.37(12) . . . . ?
C4 C4A C4B C5 -3.8(2) . . . . ?
C9A C4A C4B C5 177.93(13) . . . . ?
C4 C4A C4B C8A 177.11(14) . . . . ?
C9A C4A C4B C8A -1.16(13) . . . . ?
N9 C9A C1 C2 175.30(12) . . . . ?
C4A C9A C1 C2 -1.58(18) . . . . ?
C14 C13 C12 C11 -1.33(19) . . . . ?
C10 C11 C12 C13 0.97(17) . . . . ?
C16 C11 C12 C13 -176.41(11) . . . . ?
N17 C22 C21 C20 -1.0(2) . . . . ?
N17 C18 C19 C20 -1.4(2) . . . . ?
C22 C21 C20 C19 -0.1(2) . . . . ?
C18 C19 C20 C21 1.3(2) . . . . ?
C8A C4B C5 C6 0.10(18) . . . . ?
C4A C4B C5 C6 -178.91(13) . . . . ?
C8A C8 C7 C6 0.81(18) . . . . ?
C9A C4A C4 C3 1.03(19) . . . . ?
C4B C4A C4 C3 -177.10(14) . . . . ?
C4B C5 C6 C7 -0.4(2) . . . . ?
C8 C7 C6 C5 0.0(2) . . . . ?
C9A C1 C2 C3 1.5(2) . . . . ?
C4A C4 C3 C2 -1.1(2) . . . . ?
C1 C2 C3 C4 -0.2(2) . . . . ?
